data_7238753
loop_
_publ_author_name
'Washizaki, T.'
'Ishikawa, R.'
'Yoneda, K.'
'Kitagawa, S.'
'Kaizaki, S.'
'Fuyuhiro, A.'
'Kawata, S.'

_publ_section_title
;
 Reversible solid-state hydration and dehydration process involving anion
 transfer in a self-assembled Cu2 system
;
_journal_issue 32
_journal_name_full 'RSC Advances'
_journal_page_first 12169
_journal_paper_doi 10.1039/c2ra21865h
_journal_volume 2
_journal_year 2012
_chemical_formula_moiety 'C26 H24 Br2 Cu2 N8 O3 '
_chemical_formula_sum 'C26 H24 Br2 Cu2 N8 O3'
_chemical_formula_weight 783.43
_space_group_IT_number 2
_space_group_name_Hall '-P 1'
_space_group_name_H-M_alt 'P -1'
_symmetry_cell_setting triclinic
_symmetry_Int_Tables_number 2
_symmetry_space_group_name_Hall '-P 1'
_symmetry_space_group_name_H-M 'P -1'
_cell_angle_alpha 104.791(10)
_cell_angle_beta 89.286(9)
_cell_angle_gamma 97.093(10)
_cell_formula_units_Z 2
_cell_length_a 9.900(4)
_cell_length_b 11.605(4)
_cell_length_c 12.558(5)
_cell_measurement_reflns_used 3608
_cell_measurement_temperature 200
_cell_measurement_theta_max 27.5
_cell_measurement_theta_min 3.3
_cell_volume 1384.0(9)
_computing_cell_refinement CrystalClear
_computing_data_collection CrystalClear
_computing_data_reduction CrystalStructure
_computing_publication_material 'CrystalStructure 3.8'
_computing_structure_refinement SHELXL
_computing_structure_solution SHELXS97
_diffrn_ambient_temperature 200
_diffrn_detector_area_resol_mean 7.31
_diffrn_measured_fraction_theta_full 0.981
_diffrn_measured_fraction_theta_max 0.981
_diffrn_measurement_device_type 'Rigaku Mercury'
_diffrn_measurement_method \w
_diffrn_radiation_type 'Mo K\a'
_diffrn_radiation_wavelength 0.71070
_diffrn_reflns_av_R_equivalents 0.039
_diffrn_reflns_limit_h_max 12
_diffrn_reflns_limit_h_min -12
_diffrn_reflns_limit_k_max 15
_diffrn_reflns_limit_k_min -15
_diffrn_reflns_limit_l_max 16
_diffrn_reflns_limit_l_min -16
_diffrn_reflns_number 13606
_diffrn_reflns_theta_full 27.48
_diffrn_reflns_theta_max 27.48
_exptl_absorpt_coefficient_mu 4.478
_exptl_absorpt_correction_T_max 0.639
_exptl_absorpt_correction_T_min 0.355
_exptl_absorpt_correction_type multi-scan
_exptl_absorpt_process_details 'Jacobson, R. (1998) Private communication'
_exptl_crystal_colour green
_exptl_crystal_density_diffrn 1.880
_exptl_crystal_density_method 'not measured'
_exptl_crystal_description block
_exptl_crystal_F_000 776.00
_exptl_crystal_size_max 0.30
_exptl_crystal_size_mid 0.20
_exptl_crystal_size_min 0.10
_refine_diff_density_max 0.91
_refine_diff_density_min -0.71
_refine_ls_extinction_method none
_refine_ls_goodness_of_fit_ref 0.999
_refine_ls_hydrogen_treatment refall
_refine_ls_number_parameters 393
_refine_ls_number_reflns 6225
_refine_ls_R_factor_gt 0.0352
_refine_ls_shift/su_max 0.0010
_refine_ls_structure_factor_coef Fsqd
_refine_ls_weighting_details 'w = 1/[\s^2^(Fo^2^)+(0.0423P)^2^+0.0000P] where P=(Fo^2^+2Fc^2^)/3'
_refine_ls_weighting_scheme calc
_refine_ls_wR_factor_ref 0.0941
_reflns_number_gt 4847
_reflns_number_total 6225
_reflns_threshold_expression F^2^>2.0\s(F^2^)
_cod_data_source_file c2ra21865h.txt
_cod_data_source_block '_Cu2(bpypz)2Br2(H2O)3'
_cod_original_cell_volume 1384.0(10)
_cod_original_formula_sum 'C26 H24 Br2 Cu2 N8 O3 '
_cod_database_code 7238753

loop_
_symmetry_equiv_pos_site_id
_symmetry_equiv_pos_as_xyz
1 +X,+Y,+Z
2 -X,-Y,-Z

loop_
_atom_site_label
_atom_site_type_symbol
_atom_site_fract_x
_atom_site_fract_y
_atom_site_fract_z
_atom_site_U_iso_or_equiv
_atom_site_adp_type
_atom_site_occupancy
_atom_site_symmetry_multiplicity
_atom_site_calc_flag
_atom_site_refinement_flags
Br(1) Br 0.4365(2) 0.1581(2) 0.81763(19) 0.0392(5) Uani 0.25 1 d P
Br(2) Br 0.08207(3) 0.33896(3) 0.63234(3) 0.02934(10) Uani 1.00 1 d .
Br(3) Br -0.0717(2) 0.07370(18) 0.93627(13) 0.0461(3) Uani 0.50 1 d P
Br(4) Br 0.5941(3) 0.0331(4) 0.9196(4) 0.0436(8) Uani 0.25 1 d P
Cu(1) Cu 0.58869(4) 0.30925(3) 0.71512(3) 0.02458(11) Uani 1.00 1 d .
Cu(2) Cu 0.31079(4) 0.45452(3) 0.57502(3) 0.02498(11) Uani 1.00 1 d .
O(2) O 0.1622(3) 0.1631(2) 0.7861(2) 0.0764(10) Uani 1.00 1 d .
O(1) O 0.4521(6) 0.1881(5) 0.7894(5) 0.0547(17) Uani 0.75 1 d P
O(3) O -0.0439(12) 0.0980(10) 0.9349(10) 0.048(4) Uiso 0.50 1 d P
O(4) O 0.6023(10) 0.0323(9) 0.9038(9) 0.068(3) Uani 0.75 1 d P
N(1) N 0.6913(2) 0.3887(2) 0.8648(2) 0.0292(6) Uani 1.00 1 d .
N(2) N 0.5093(2) 0.4596(2) 0.7593(2) 0.0258(5) Uani 1.00 1 d .
N(3) N 0.4177(2) 0.5076(2) 0.7129(2) 0.0255(5) Uani 1.00 1 d .
N(4) N 0.2476(2) 0.6218(2) 0.6389(2) 0.0268(5) Uani 1.00 1 d .
N(5) N 0.6957(2) 0.1687(2) 0.6340(2) 0.0273(5) Uani 1.00 1 d .
N(6) N 0.5097(2) 0.2734(2) 0.5668(2) 0.0265(5) Uani 1.00 1 d .
N(7) N 0.4168(2) 0.3207(2) 0.5210(2) 0.0275(5) Uani 1.00 1 d .
N(8) N 0.2540(2) 0.4033(2) 0.4067(2) 0.0291(6) Uani 1.00 1 d .
C(1) C 0.7823(3) 0.3450(3) 0.9170(3) 0.0401(8) Uani 1.00 1 d .
C(2) C 0.8437(3) 0.4086(3) 1.0167(3) 0.0400(8) Uani 1.00 1 d .
C(3) C 0.8115(3) 0.5212(3) 1.0654(2) 0.0365(8) Uani 1.00 1 d .
C(4) C 0.7152(3) 0.5671(3) 1.0144(2) 0.0319(7) Uani 1.00 1 d .
C(5) C 0.6562(3) 0.4993(2) 0.9147(2) 0.0258(6) Uani 1.00 1 d .
C(6) C 0.5536(3) 0.5382(2) 0.8552(2) 0.0259(6) Uani 1.00 1 d .
C(7) C 0.4873(3) 0.6404(2) 0.8709(2) 0.0277(7) Uani 1.00 1 d .
C(8) C 0.4024(3) 0.6163(2) 0.7790(2) 0.0253(6) Uani 1.00 1 d .
C(9) C 0.3039(3) 0.6805(2) 0.7396(2) 0.0257(6) Uani 1.00 1 d .
C(10) C 0.2679(3) 0.7900(3) 0.7989(2) 0.0344(7) Uani 1.00 1 d .
C(11) C 0.1735(3) 0.8441(3) 0.7539(3) 0.0390(8) Uani 1.00 1 d .
C(12) C 0.1163(3) 0.7850(3) 0.6523(3) 0.0383(8) Uani 1.00 1 d .
C(13) C 0.1546(3) 0.6750(3) 0.5983(3) 0.0342(7) Uani 1.00 1 d .
C(14) C 0.7934(3) 0.1197(3) 0.6731(3) 0.0386(8) Uani 1.00 1 d .
C(15) C 0.8488(3) 0.0204(3) 0.6112(3) 0.0383(8) Uani 1.00 1 d .
C(16) C 0.8038(3) -0.0309(3) 0.5053(3) 0.0346(8) Uani 1.00 1 d .
C(17) C 0.7037(3) 0.0188(2) 0.4631(2) 0.0295(7) Uani 1.00 1 d .
C(18) C 0.6519(2) 0.1182(2) 0.5285(2) 0.0239(6) Uani 1.00 1 d .
C(19) C 0.5474(3) 0.1785(2) 0.4906(2) 0.0240(6) Uani 1.00 1 d .
C(20) C 0.4777(3) 0.1643(2) 0.3925(2) 0.0263(6) Uani 1.00 1 d .
C(21) C 0.3960(3) 0.2561(2) 0.4155(2) 0.0248(6) Uani 1.00 1 d .
C(22) C 0.2976(3) 0.2975(2) 0.3530(2) 0.0270(6) Uani 1.00 1 d .
C(23) C 0.2503(3) 0.2359(3) 0.2482(2) 0.0340(7) Uani 1.00 1 d .
C(24) C 0.1596(3) 0.2834(3) 0.1944(2) 0.0370(8) Uani 1.00 1 d .
C(25) C 0.1192(3) 0.3929(3) 0.2465(3) 0.0388(8) Uani 1.00 1 d .
C(26) C 0.1679(3) 0.4495(3) 0.3519(3) 0.0378(8) Uani 1.00 1 d .
H(1) H 0.8057 0.2670 0.8841 0.048 Uiso 1.00 1 c R
H(2) H 0.9077 0.3744 1.0511 0.048 Uiso 1.00 1 c R
H(3) H 0.8544 0.5669 1.1328 0.044 Uiso 1.00 1 c R
H(4) H 0.6897 0.6443 1.0474 0.038 Uiso 1.00 1 c R
H(5) H 0.4979 0.7103 0.9307 0.033 Uiso 1.00 1 c R
H(6) H 0.3073 0.8276 0.8697 0.041 Uiso 1.00 1 c R
H(7) H 0.1490 0.9201 0.7923 0.047 Uiso 1.00 1 c R
H(8) H 0.0510 0.8197 0.6197 0.046 Uiso 1.00 1 c R
H(9) H 0.1130 0.6349 0.5287 0.041 Uiso 1.00 1 c R
H(10) H 0.8262 0.1546 0.7465 0.046 Uiso 1.00 1 c R
H(11) H 0.9176 -0.0119 0.6423 0.046 Uiso 1.00 1 c R
H(12) H 0.8405 -0.0991 0.4618 0.042 Uiso 1.00 1 c R
H(13) H 0.6705 -0.0149 0.3897 0.035 Uiso 1.00 1 c R
H(14) H 0.4842 0.1053 0.3250 0.032 Uiso 1.00 1 c R
H(15) H 0.2804 0.1610 0.2134 0.041 Uiso 1.00 1 c R
H(16) H 0.1255 0.2414 0.1228 0.044 Uiso 1.00 1 c R
H(17) H 0.0589 0.4291 0.2105 0.047 Uiso 1.00 1 c R
H(18) H 0.1390 0.5247 0.3874 0.045 Uiso 1.00 1 c R

loop_
_atom_site_aniso_label
_atom_site_aniso_U_11
_atom_site_aniso_U_22
_atom_site_aniso_U_33
_atom_site_aniso_U_12
_atom_site_aniso_U_13
_atom_site_aniso_U_23
Br(1) 0.0423(10) 0.0379(11) 0.0364(11) 0.0027(8) 0.0015(8) 0.0087(8)
Br(2) 0.02846(18) 0.02896(18) 0.03401(19) 0.00612(13) -0.00168(13) 0.01295(14)
Br(3) 0.0543(8) 0.0519(7) 0.0405(6) 0.0203(7) 0.0033(5) 0.0205(5)
Br(4) 0.0340(12) 0.057(2) 0.0352(11) 0.0066(11) 0.0008(9) 0.0041(10)
Cu(1) 0.0258(2) 0.0257(2) 0.0231(2) 0.00923(15) -0.00251(15) 0.00479(16)
Cu(2) 0.0261(2) 0.0255(2) 0.0253(2) 0.00956(15) -0.00190(15) 0.00710(16)
O(2) 0.115(2) 0.055(2) 0.068(2) 0.0166(18) -0.0213(19) 0.0281(17)
O(1) 0.045(2) 0.062(3) 0.073(4) 0.006(2) 0.010(2) 0.046(2)
O(4) 0.090(5) 0.027(4) 0.084(6) 0.014(3) 0.031(3) 0.005(3)
N(1) 0.0302(14) 0.0299(14) 0.0285(15) 0.0056(11) -0.0046(11) 0.0083(12)
N(2) 0.0262(13) 0.0258(13) 0.0253(14) 0.0091(10) -0.0024(10) 0.0034(11)
N(3) 0.0254(13) 0.0252(13) 0.0266(14) 0.0077(10) -0.0018(10) 0.0055(11)
N(4) 0.0267(13) 0.0236(13) 0.0326(15) 0.0073(10) 0.0019(11) 0.0099(11)
N(5) 0.0256(13) 0.0310(14) 0.0282(14) 0.0117(11) 0.0021(11) 0.0089(12)
N(6) 0.0304(14) 0.0263(14) 0.0246(14) 0.0112(11) -0.0017(11) 0.0061(11)
N(7) 0.0291(14) 0.0307(14) 0.0245(14) 0.0119(11) -0.0011(11) 0.0063(11)
N(8) 0.0271(14) 0.0365(15) 0.0264(14) 0.0072(11) 0.0005(11) 0.0117(12)
C(1) 0.049(2) 0.039(2) 0.034(2) 0.0164(16) -0.0104(16) 0.0059(16)
C(2) 0.0355(19) 0.050(2) 0.036(2) 0.0092(16) -0.0118(15) 0.0112(17)
C(3) 0.0360(19) 0.044(2) 0.0284(18) 0.0017(15) -0.0040(14) 0.0089(16)
C(4) 0.0327(18) 0.0343(18) 0.0278(18) 0.0057(14) -0.0037(13) 0.0051(14)
C(5) 0.0279(16) 0.0266(16) 0.0225(16) 0.0006(12) 0.0011(12) 0.0071(13)
C(6) 0.0250(16) 0.0271(16) 0.0254(16) 0.0035(12) 0.0008(12) 0.0065(13)
C(7) 0.0299(17) 0.0252(16) 0.0264(17) 0.0063(13) 0.0014(13) 0.0022(13)
C(8) 0.0231(15) 0.0246(16) 0.0288(17) 0.0051(12) 0.0041(12) 0.0074(13)
C(9) 0.0245(15) 0.0228(15) 0.0320(17) 0.0047(12) 0.0046(13) 0.0104(13)
C(10) 0.0374(19) 0.0287(17) 0.037(2) 0.0089(14) 0.0052(15) 0.0056(15)
C(11) 0.041(2) 0.0272(18) 0.055(2) 0.0180(15) 0.0120(17) 0.0156(17)
C(12) 0.0367(19) 0.036(2) 0.051(2) 0.0168(15) 0.0059(16) 0.0205(18)
C(13) 0.0339(18) 0.0365(19) 0.037(2) 0.0122(15) -0.0006(15) 0.0151(16)
C(14) 0.040(2) 0.044(2) 0.035(2) 0.0219(16) -0.0053(15) 0.0062(16)
C(15) 0.0343(19) 0.041(2) 0.044(2) 0.0194(16) -0.0004(16) 0.0117(17)
C(16) 0.0346(18) 0.0280(17) 0.044(2) 0.0147(14) 0.0140(15) 0.0103(16)
C(17) 0.0374(18) 0.0284(17) 0.0256(17) 0.0106(14) 0.0048(13) 0.0093(14)
C(18) 0.0235(15) 0.0234(15) 0.0267(16) 0.0041(12) 0.0079(12) 0.0099(13)
C(19) 0.0261(15) 0.0237(15) 0.0238(16) 0.0057(12) 0.0047(12) 0.0076(13)
C(20) 0.0300(16) 0.0276(16) 0.0222(16) 0.0067(13) 0.0042(12) 0.0064(13)
C(21) 0.0259(15) 0.0274(16) 0.0219(16) 0.0028(12) 0.0008(12) 0.0080(13)
C(22) 0.0247(15) 0.0345(17) 0.0259(17) 0.0048(13) 0.0035(12) 0.0150(14)
C(23) 0.0362(19) 0.039(2) 0.0274(18) 0.0058(15) 0.0014(14) 0.0094(15)
C(24) 0.0348(19) 0.052(2) 0.0262(18) 0.0046(16) -0.0036(14) 0.0146(16)
C(25) 0.0314(18) 0.057(2) 0.034(2) 0.0092(16) -0.0046(15) 0.0202(18)
C(26) 0.0374(19) 0.046(2) 0.036(2) 0.0180(16) -0.0024(15) 0.0163(17)

loop_
_atom_type_symbol
_atom_type_description
_atom_type_scat_dispersion_real
_atom_type_scat_dispersion_imag
_atom_type_scat_source
C C 0.003 0.002
;
International Tables for Crystallography
(1992, Vol. C, Tables 4.2.6.8 and 6.1.1.4)
;
H H 0.000 0.000
;
International Tables for Crystallography
(1992, Vol. C, Table 6.1.1.4)
;
Br Br -0.290 2.459
;
International Tables for Crystallography
(1992, Vol. C, Tables 4.2.6.8 and 6.1.1.4)
;
Cu Cu 0.320 1.265
;
International Tables for Crystallography
(1992, Vol. C, Tables 4.2.6.8 and 6.1.1.4)
;
N N 0.006 0.003
;
International Tables for Crystallography
(1992, Vol. C, Tables 4.2.6.8 and 6.1.1.4)
;
O O 0.011 0.006
;
International Tables for Crystallography
(1992, Vol. C, Tables 4.2.6.8 and 6.1.1.4)
;

loop_
_geom_angle_atom_site_label_1
_geom_angle_atom_site_label_2
_geom_angle_atom_site_label_3
_geom_angle
_geom_angle_publ_flag
Cu(1) Br(1) O(1) 18.2(6) yes
Br(1) Cu(1) O(1) 4.60(18) yes
Br(1) Cu(1) N(1) 88.16(9) yes
Br(1) Cu(1) N(2) 104.74(9) yes
Br(1) Cu(1) N(5) 90.05(9) yes
Br(1) Cu(1) N(6) 105.35(9) yes
O(1) Cu(1) N(1) 91.90(17) yes
O(1) Cu(1) N(2) 102.82(18) yes
O(1) Cu(1) N(5) 91.56(17) yes
O(1) Cu(1) N(6) 101.37(17) yes
N(1) Cu(1) N(2) 79.45(10) yes
N(1) Cu(1) N(5) 106.32(10) yes
N(1) Cu(1) N(6) 165.48(11) yes
N(2) Cu(1) N(5) 164.43(11) yes
N(2) Cu(1) N(6) 91.73(10) yes
N(5) Cu(1) N(6) 79.46(10) yes
Br(2) Cu(2) N(3) 103.12(7) yes
Br(2) Cu(2) N(4) 92.90(7) yes
Br(2) Cu(2) N(7) 100.61(7) yes
Br(2) Cu(2) N(8) 92.74(7) yes
N(3) Cu(2) N(4) 79.64(10) yes
N(3) Cu(2) N(7) 91.37(10) yes
N(3) Cu(2) N(8) 162.86(10) yes
N(4) Cu(2) N(7) 165.21(9) yes
N(4) Cu(2) N(8) 106.34(11) yes
N(7) Cu(2) N(8) 79.19(10) yes
Br(1) O(1) Cu(1) 157.2(8) yes
Cu(1) N(1) C(1) 129.0(2) yes
Cu(1) N(1) C(5) 113.3(2) yes
C(1) N(1) C(5) 117.7(2) yes
Cu(1) N(2) N(3) 133.58(17) yes
Cu(1) N(2) C(6) 117.9(2) yes
N(3) N(2) C(6) 108.5(2) yes
Cu(2) N(3) N(2) 133.92(18) yes
Cu(2) N(3) C(8) 117.6(2) yes
N(2) N(3) C(8) 108.5(2) yes
Cu(2) N(4) C(9) 113.7(2) yes
Cu(2) N(4) C(13) 129.1(2) yes
C(9) N(4) C(13) 117.1(2) yes
Cu(1) N(5) C(14) 129.3(2) yes
Cu(1) N(5) C(18) 113.3(2) yes
C(14) N(5) C(18) 117.4(2) yes
Cu(1) N(6) N(7) 133.57(18) yes
Cu(1) N(6) C(19) 118.0(2) yes
N(7) N(6) C(19) 108.3(2) yes
Cu(2) N(7) N(6) 133.92(18) yes
Cu(2) N(7) C(21) 117.9(2) yes
N(6) N(7) C(21) 108.2(2) yes
Cu(2) N(8) C(22) 112.3(2) yes
Cu(2) N(8) C(26) 129.5(2) yes
C(22) N(8) C(26) 117.4(2) yes
N(1) C(1) C(2) 122.8(3) yes
C(1) C(2) C(3) 119.5(3) yes
C(2) C(3) C(4) 118.7(3) yes
C(3) C(4) C(5) 119.5(3) yes
N(1) C(5) C(4) 121.7(3) yes
N(1) C(5) C(6) 114.3(2) yes
C(4) C(5) C(6) 124.0(2) yes
N(2) C(6) C(5) 115.0(2) yes
N(2) C(6) C(7) 109.2(2) yes
C(5) C(6) C(7) 135.7(2) yes
C(6) C(7) C(8) 103.9(2) yes
N(3) C(8) C(7) 109.9(2) yes
N(3) C(8) C(9) 115.1(2) yes
C(7) C(8) C(9) 135.0(2) yes
N(4) C(9) C(8) 113.9(2) yes
N(4) C(9) C(10) 122.4(3) yes
C(8) C(9) C(10) 123.7(2) yes
C(9) C(10) C(11) 119.3(3) yes
C(10) C(11) C(12) 118.4(3) yes
C(11) C(12) C(13) 119.4(3) yes
N(4) C(13) C(12) 123.3(3) yes
N(5) C(14) C(15) 122.8(3) yes
C(14) C(15) C(16) 119.7(3) yes
C(15) C(16) C(17) 118.4(3) yes
C(16) C(17) C(18) 119.6(2) yes
N(5) C(18) C(17) 122.2(3) yes
N(5) C(18) C(19) 114.2(2) yes
C(17) C(18) C(19) 123.6(2) yes
N(6) C(19) C(18) 114.7(2) yes
N(6) C(19) C(20) 109.9(2) yes
C(18) C(19) C(20) 135.4(2) yes
C(19) C(20) C(21) 103.8(2) yes
N(7) C(21) C(20) 109.8(2) yes
N(7) C(21) C(22) 115.0(2) yes
C(20) C(21) C(22) 135.1(2) yes
N(8) C(22) C(21) 114.3(2) yes
N(8) C(22) C(23) 121.8(3) yes
C(21) C(22) C(23) 123.9(2) yes
C(22) C(23) C(24) 119.9(3) yes
C(23) C(24) C(25) 118.6(3) yes
C(24) C(25) C(26) 119.0(3) yes
N(8) C(26) C(25) 123.2(3) yes
N(1) C(1) H(1) 118.6 no
C(2) C(1) H(1) 118.6 no
C(1) C(2) H(2) 120.2 no
C(3) C(2) H(2) 120.2 no
C(2) C(3) H(3) 120.7 no
C(4) C(3) H(3) 120.7 no
C(3) C(4) H(4) 120.3 no
C(5) C(4) H(4) 120.3 no
C(6) C(7) H(5) 128.1 no
C(8) C(7) H(5) 128.1 no
C(9) C(10) H(6) 120.3 no
C(11) C(10) H(6) 120.3 no
C(10) C(11) H(7) 120.8 no
C(12) C(11) H(7) 120.8 no
C(11) C(12) H(8) 120.3 no
C(13) C(12) H(8) 120.3 no
N(4) C(13) H(9) 118.3 no
C(12) C(13) H(9) 118.3 no
N(5) C(14) H(10) 118.6 no
C(15) C(14) H(10) 118.6 no
C(14) C(15) H(11) 120.2 no
C(16) C(15) H(11) 120.2 no
C(15) C(16) H(12) 120.8 no
C(17) C(16) H(12) 120.8 no
C(16) C(17) H(13) 120.2 no
C(18) C(17) H(13) 120.2 no
C(19) C(20) H(14) 128.1 no
C(21) C(20) H(14) 128.1 no
C(22) C(23) H(15) 120.1 no
C(24) C(23) H(15) 120.1 no
C(23) C(24) H(16) 120.7 no
C(25) C(24) H(16) 120.7 no
C(24) C(25) H(17) 120.5 no
C(26) C(25) H(17) 120.5 no
N(8) C(26) H(18) 118.4 no
C(25) C(26) H(18) 118.4 no

loop_
_geom_bond_atom_site_label_1
_geom_bond_atom_site_label_2
_geom_bond_distance
_geom_bond_publ_flag
Br(1) Cu(1) 2.730(2) yes
Br(1) O(1) 0.564(7) yes
Br(2) Cu(2) 2.6733(4) yes
Br(3) O(3) 0.373(12) yes
Br(4) O(4) 0.212(12) yes
Cu(1) O(1) 2.201(6) yes
Cu(1) N(1) 2.085(2) yes
Cu(1) N(2) 1.950(2) yes
Cu(1) N(5) 2.091(2) yes
Cu(1) N(6) 1.953(2) yes
Cu(2) N(3) 1.958(2) yes
Cu(2) N(4) 2.073(2) yes
Cu(2) N(7) 1.955(2) yes
Cu(2) N(8) 2.108(2) yes
N(1) C(1) 1.340(5) yes
N(1) C(5) 1.362(4) yes
N(2) N(3) 1.333(3) yes
N(2) C(6) 1.352(3) yes
N(3) C(8) 1.347(3) yes
N(4) C(9) 1.362(3) yes
N(4) C(13) 1.342(4) yes
N(5) C(14) 1.338(4) yes
N(5) C(18) 1.356(3) yes
N(6) N(7) 1.334(4) yes
N(6) C(19) 1.349(3) yes
N(7) C(21) 1.350(3) yes
N(8) C(22) 1.360(4) yes
N(8) C(26) 1.342(5) yes
C(1) C(2) 1.386(4) yes
C(2) C(3) 1.368(5) yes
C(3) C(4) 1.385(5) yes
C(4) C(5) 1.389(4) yes
C(5) C(6) 1.448(4) yes
C(6) C(7) 1.396(4) yes
C(7) C(8) 1.385(4) yes
C(8) C(9) 1.459(4) yes
C(9) C(10) 1.385(4) yes
C(10) C(11) 1.388(5) yes
C(11) C(12) 1.376(5) yes
C(12) C(13) 1.380(4) yes
C(14) C(15) 1.387(4) yes
C(15) C(16) 1.366(4) yes
C(16) C(17) 1.381(5) yes
C(17) C(18) 1.385(4) yes
C(18) C(19) 1.467(4) yes
C(19) C(20) 1.383(4) yes
C(20) C(21) 1.386(4) yes
C(21) C(22) 1.458(4) yes
C(22) C(23) 1.384(4) yes
C(23) C(24) 1.375(5) yes
C(24) C(25) 1.378(5) yes
C(25) C(26) 1.381(4) yes
C(1) H(1) 0.950 no
C(2) H(2) 0.950 no
C(3) H(3) 0.950 no
C(4) H(4) 0.950 no
C(7) H(5) 0.950 no
C(10) H(6) 0.950 no
C(11) H(7) 0.950 no
C(12) H(8) 0.950 no
C(13) H(9) 0.950 no
C(14) H(10) 0.950 no
C(15) H(11) 0.950 no
C(16) H(12) 0.950 no
C(17) H(13) 0.950 no
C(20) H(14) 0.950 no
C(23) H(15) 0.950 no
C(24) H(16) 0.950 no
C(25) H(17) 0.950 no
C(26) H(18) 0.950 no

loop_
_geom_contact_atom_site_label_1
_geom_contact_atom_site_label_2
_geom_contact_distance
_geom_contact_site_symmetry_2
Br(1) Br(4) 2.782(6) .
Br(1) O(2) 2.759(4) .
Br(1) O(4) 2.729(12) .
Br(2) O(2) 3.313(3) .
Br(3) Br(3) 3.091(3) 2_557
Br(3) Br(4) 3.286(4) 1_455
Br(3) O(2) 3.208(4) .
Br(3) O(3) 3.186(14) 2_557
Br(3) O(4) 3.219(10) 1_455
Br(4) Br(1) 2.782(6) .
Br(4) Br(3) 3.286(4) 1_655
Br(4) Br(4) 2.912(6) 2_657
Br(4) O(1) 3.173(9) .
Br(4) O(3) 3.568(12) 1_655
Br(4) O(4) 3.108(12) 2_657
O(2) Br(1) 2.759(4) .
O(2) Br(2) 3.313(3) .
O(2) Br(3) 3.208(4) .
O(2) O(1) 2.848(7) .
O(2) O(3) 2.910(13) .
O(2) C(4) 3.562(4) 2_667
O(1) Br(4) 3.173(9) .
O(1) O(2) 2.848(7) .
O(1) O(4) 3.097(14) .
O(3) Br(3) 3.186(14) 2_557
O(3) Br(4) 3.568(12) 1_455
O(3) O(2) 2.910(13) .
O(3) O(3) 3.32(2) 2_557
O(3) O(4) 3.497(15) 1_455
O(3) C(1) 3.575(13) 1_455
O(4) Br(1) 2.729(12) .
O(4) Br(3) 3.219(10) 1_655
O(4) Br(4) 3.108(12) 2_657
O(4) O(1) 3.097(14) .
O(4) O(3) 3.497(15) 1_655
O(4) O(4) 3.305(15) 2_657
N(1) C(25) 3.530(4) 2_666
N(4) C(19) 3.579(4) 2_666
N(4) C(20) 3.539(3) 2_666
C(1) O(3) 3.575(13) 1_655
C(2) C(7) 3.590(4) 2_667
C(2) C(8) 3.556(4) 2_667
C(3) C(7) 3.499(4) 2_667
C(3) C(8) 3.392(5) 2_667
C(4) O(2) 3.562(4) 2_667
C(4) C(6) 3.371(4) 2_667
C(4) C(7) 3.521(4) 2_667
C(5) C(24) 3.483(5) 2_666
C(5) C(25) 3.332(5) 2_666
C(6) C(4) 3.371(4) 2_667
C(6) C(23) 3.570(4) 2_666
C(6) C(24) 3.450(4) 2_666
C(6) C(25) 3.541(4) 2_666
C(7) C(2) 3.590(4) 2_667
C(7) C(3) 3.499(4) 2_667
C(7) C(4) 3.521(4) 2_667
C(7) C(23) 3.335(4) 2_666
C(8) C(2) 3.556(4) 2_667
C(8) C(3) 3.392(5) 2_667
C(8) C(22) 3.544(4) 2_666
C(9) C(20) 3.338(4) 2_666
C(10) C(20) 3.546(4) 2_666
C(11) C(24) 3.566(4) 2_566
C(12) C(17) 3.328(5) 2_666
C(12) C(18) 3.496(5) 2_666
C(12) C(24) 3.451(5) 2_566
C(12) C(25) 3.376(5) 2_566
C(13) C(18) 3.564(4) 2_666
C(13) C(19) 3.534(4) 2_666
C(13) C(25) 3.449(5) 2_566
C(13) C(26) 3.456(4) 2_566
C(16) C(20) 3.416(4) 2_656
C(16) C(21) 3.425(4) 2_656
C(17) C(12) 3.328(5) 2_666
C(17) C(19) 3.317(4) 2_656
C(17) C(20) 3.460(4) 2_656
C(18) C(12) 3.496(5) 2_666
C(18) C(13) 3.564(4) 2_666
C(19) N(4) 3.579(4) 2_666
C(19) C(13) 3.534(4) 2_666
C(19) C(17) 3.317(4) 2_656
C(20) N(4) 3.539(3) 2_666
C(20) C(9) 3.338(4) 2_666
C(20) C(10) 3.546(4) 2_666
C(20) C(16) 3.416(4) 2_656
C(20) C(17) 3.460(4) 2_656
C(21) C(16) 3.425(4) 2_656
C(22) C(8) 3.544(4) 2_666
C(23) C(6) 3.570(4) 2_666
C(23) C(7) 3.335(4) 2_666
C(24) C(5) 3.483(5) 2_666
C(24) C(6) 3.450(4) 2_666
C(24) C(11) 3.566(4) 2_566
C(24) C(12) 3.451(5) 2_566
C(25) N(1) 3.530(4) 2_666
C(25) C(5) 3.332(5) 2_666
C(25) C(6) 3.541(4) 2_666
C(25) C(12) 3.376(5) 2_566
C(25) C(13) 3.449(5) 2_566
C(26) C(13) 3.456(4) 2_566
Br(1) H(4) 2.891 2_667
Br(1) H(5) 3.175 2_667
Br(1) H(13) 2.844 2_656
Br(1) H(14) 3.307 2_656
Br(2) H(3) 2.919 2_667
Br(2) H(8) 3.417 2_566
Br(2) H(9) 2.910 2_566
Br(2) H(12) 2.925 2_656
Br(2) H(17) 3.352 2_566
Br(2) H(18) 2.903 2_566
Br(3) H(1) 2.894 1_455
Br(3) H(2) 3.449 1_455
Br(3) H(6) 3.432 2_567
Br(3) H(7) 3.231 1_545
Br(3) H(7) 3.469 2_567
Br(3) H(10) 3.003 1_455
Br(3) H(11) 3.568 1_455
Br(3) H(15) 3.364 2_556
Br(3) H(16) 3.152 1_556
Br(3) H(16) 3.515 2_556
Br(4) H(1) 3.339 .
Br(4) H(5) 3.317 2_667
Br(4) H(6) 3.428 1_545
Br(4) H(6) 2.838 2_667
Br(4) H(10) 3.555 .
Br(4) H(14) 3.139 2_656
Br(4) H(15) 2.851 2_656
Cu(1) H(18) 3.540 2_666
O(2) H(3) 3.062 2_667
O(2) H(4) 2.898 2_667
O(2) H(7) 2.827 1_545
O(2) H(10) 3.355 1_455
O(2) H(11) 3.204 1_455
O(2) H(12) 3.010 2_656
O(2) H(13) 3.041 2_656
O(1) H(4) 2.919 2_667
O(1) H(5) 3.431 2_667
O(1) H(13) 2.780 2_656
O(1) H(14) 3.473 2_656
O(3) H(1) 2.802 1_455
O(3) H(2) 3.258 1_455
O(3) H(6) 3.589 2_567
O(3) H(7) 3.181 1_545
O(3) H(10) 2.960 1_455
O(3) H(11) 3.577 1_455
O(3) H(16) 2.925 1_556
O(4) H(1) 3.242 .
O(4) H(5) 3.426 2_667
O(4) H(6) 3.486 1_545
O(4) H(6) 2.979 2_667
O(4) H(10) 3.373 .
O(4) H(14) 2.987 2_656
O(4) H(15) 2.731 2_656
N(1) H(5) 3.504 2_667
N(1) H(17) 3.340 2_666
N(2) H(4) 3.466 2_667
N(3) H(3) 3.451 2_667
N(6) H(13) 3.461 2_656
N(7) H(12) 3.436 2_656
C(1) H(5) 3.438 2_667
C(2) H(2) 3.555 2_767
C(2) H(3) 3.530 2_767
C(2) H(6) 3.566 2_667
C(2) H(17) 3.198 1_656
C(3) H(2) 3.363 2_767
C(3) H(17) 3.495 1_656
C(4) H(16) 3.379 2_666
C(4) H(17) 3.587 2_666
C(5) H(17) 3.332 2_666
C(6) H(4) 3.431 2_667
C(7) H(15) 3.405 2_666
C(8) H(3) 3.466 2_667
C(9) H(2) 3.477 2_667
C(9) H(14) 3.308 2_666
C(10) H(2) 3.337 2_667
C(10) H(14) 3.172 2_666
C(11) H(13) 3.250 2_666
C(11) H(14) 3.540 2_666
C(11) H(16) 3.477 2_566
C(12) H(11) 3.277 1_465
C(12) H(13) 3.338 2_666
C(13) H(17) 3.524 2_566
C(13) H(18) 3.520 2_566
C(14) H(14) 3.554 2_656
C(15) H(8) 3.275 1_645
C(15) H(12) 3.287 2_756
C(15) H(15) 3.542 2_656
C(16) H(8) 3.402 2_666
C(16) H(11) 3.361 2_756
C(17) H(8) 3.209 2_666
C(18) H(8) 3.558 2_666
C(18) H(13) 3.505 2_656
C(19) H(13) 3.300 2_656
C(21) H(12) 3.386 2_656
C(22) H(8) 3.596 2_566
C(23) H(5) 3.441 2_666
C(23) H(8) 3.467 2_566
C(23) H(11) 3.481 2_656
C(24) H(2) 3.508 1_454
C(24) H(8) 3.452 2_566
C(25) H(2) 3.194 1_454
C(25) H(8) 3.574 2_566
C(26) H(9) 3.304 2_566
H(1) Br(3) 2.894 1_655
H(1) Br(4) 3.339 .
H(1) O(3) 2.802 1_655
H(1) O(4) 3.242 .
H(2) Br(3) 3.449 1_655
H(2) O(3) 3.258 1_655
H(2) C(2) 3.555 2_767
H(2) C(3) 3.363 2_767
H(2) C(9) 3.477 2_667
H(2) C(10) 3.337 2_667
H(2) C(24) 3.508 1_656
H(2) C(25) 3.194 1_656
H(2) H(3) 3.408 2_767
H(2) H(6) 3.304 2_667
H(2) H(16) 3.069 1_656
H(2) H(17) 2.417 1_656
H(3) Br(2) 2.919 2_667
H(3) O(2) 3.062 2_667
H(3) N(3) 3.451 2_667
H(3) C(2) 3.530 2_767
H(3) C(8) 3.466 2_667
H(3) H(2) 3.408 2_767
H(3) H(17) 3.042 1_656
H(4) Br(1) 2.891 2_667
H(4) O(2) 2.898 2_667
H(4) O(1) 2.919 2_667
H(4) N(2) 3.466 2_667
H(4) C(6) 3.431 2_667
H(4) H(16) 3.229 2_666
H(5) Br(1) 3.175 2_667
H(5) Br(4) 3.317 2_667
H(5) O(1) 3.431 2_667
H(5) O(4) 3.426 2_667
H(5) N(1) 3.504 2_667
H(5) C(1) 3.438 2_667
H(5) C(23) 3.441 2_666
H(5) H(15) 3.286 2_666
H(6) Br(3) 3.432 2_567
H(6) Br(4) 3.428 1_565
H(6) Br(4) 2.838 2_667
H(6) O(3) 3.589 2_567
H(6) O(4) 3.486 1_565
H(6) O(4) 2.979 2_667
H(6) C(2) 3.566 2_667
H(6) H(2) 3.304 2_667
H(6) H(14) 3.362 2_666
H(7) Br(3) 3.231 1_565
H(7) Br(3) 3.469 2_567
H(7) O(2) 2.827 1_565
H(7) O(3) 3.181 1_565
H(7) H(11) 3.275 1_465
H(7) H(13) 3.212 2_666
H(7) H(16) 3.425 2_566
H(8) Br(2) 3.417 2_566
H(8) C(15) 3.275 1_465
H(8) C(16) 3.402 2_666
H(8) C(17) 3.209 2_666
H(8) C(18) 3.558 2_666
H(8) C(22) 3.596 2_566
H(8) C(23) 3.467 2_566
H(8) C(24) 3.452 2_566
H(8) C(25) 3.574 2_566
H(8) H(11) 2.447 1_465
H(8) H(12) 3.272 1_465
H(8) H(13) 3.366 2_666
H(9) Br(2) 2.910 2_566
H(9) C(26) 3.304 2_566
H(9) H(9) 3.534 2_566
H(9) H(18) 3.249 2_566
H(10) Br(3) 3.003 1_655
H(10) Br(4) 3.555 .
H(10) O(2) 3.355 1_655
H(10) O(3) 2.960 1_655
H(10) O(4) 3.373 .
H(11) Br(3) 3.568 1_655
H(11) O(2) 3.204 1_655
H(11) O(3) 3.577 1_655
H(11) C(12) 3.277 1_645
H(11) C(16) 3.361 2_756
H(11) C(23) 3.481 2_656
H(11) H(7) 3.275 1_645
H(11) H(8) 2.447 1_645
H(11) H(12) 3.021 2_756
H(11) H(15) 3.285 2_656
H(12) Br(2) 2.925 2_656
H(12) O(2) 3.010 2_656
H(12) N(7) 3.436 2_656
H(12) C(15) 3.287 2_756
H(12) C(21) 3.386 2_656
H(12) H(8) 3.272 1_645
H(12) H(11) 3.021 2_756
H(13) Br(1) 2.844 2_656
H(13) O(2) 3.041 2_656
H(13) O(1) 2.780 2_656
H(13) N(6) 3.461 2_656
H(13) C(11) 3.250 2_666
H(13) C(12) 3.338 2_666
H(13) C(18) 3.505 2_656
H(13) C(19) 3.300 2_656
H(13) H(7) 3.212 2_666
H(13) H(8) 3.366 2_666
H(14) Br(1) 3.307 2_656
H(14) Br(4) 3.139 2_656
H(14) O(1) 3.473 2_656
H(14) O(4) 2.987 2_656
H(14) C(9) 3.308 2_666
H(14) C(10) 3.172 2_666
H(14) C(11) 3.540 2_666
H(14) C(14) 3.554 2_656
H(14) H(6) 3.362 2_666
H(15) Br(3) 3.364 2_556
H(15) Br(4) 2.851 2_656
H(15) O(4) 2.731 2_656
H(15) C(7) 3.405 2_666
H(15) C(15) 3.542 2_656
H(15) H(5) 3.286 2_666
H(15) H(11) 3.285 2_656
H(16) Br(3) 3.152 1_554
H(16) Br(3) 3.515 2_556
H(16) O(3) 2.925 1_554
H(16) C(4) 3.379 2_666
H(16) C(11) 3.477 2_566
H(16) H(2) 3.069 1_454
H(16) H(4) 3.229 2_666
H(16) H(7) 3.425 2_566
H(17) Br(2) 3.352 2_566
H(17) N(1) 3.340 2_666
H(17) C(2) 3.198 1_454
H(17) C(3) 3.495 1_454
H(17) C(4) 3.587 2_666
H(17) C(5) 3.332 2_666
H(17) C(13) 3.524 2_566
H(17) H(2) 2.417 1_454
H(17) H(3) 3.042 1_454
H(18) Br(2) 2.903 2_566
H(18) Cu(1) 3.540 2_666
H(18) C(13) 3.520 2_566
H(18) H(9) 3.249 2_566

loop_
_geom_torsion_atom_site_label_1
_geom_torsion_atom_site_label_2
_geom_torsion_atom_site_label_3
_geom_torsion_atom_site_label_4
_geom_torsion
O(1) Br(1) Cu(1) N(1) 144.5(19)
O(1) Br(1) Cu(1) N(2) 65.9(19)
O(1) Br(1) Cu(1) N(5) -109.2(19)
O(1) Br(1) Cu(1) N(6) -30.1(19)
Br(1) Cu(1) N(1) C(1) 72.3(3)
Br(1) Cu(1) N(1) C(5) -106.4(2)
Br(1) Cu(1) N(2) N(3) -95.9(2)
Br(1) Cu(1) N(2) C(6) 86.0(2)
Br(1) Cu(1) N(5) C(14) -75.9(2)
Br(1) Cu(1) N(5) C(18) 100.3(2)
Br(1) Cu(1) N(6) N(7) 94.3(2)
Br(1) Cu(1) N(6) C(19) -82.1(2)
O(1) Cu(1) N(1) C(1) 75.0(3)
O(1) Cu(1) N(1) C(5) -103.7(2)
N(1) Cu(1) O(1) Br(1) -35.5(19)
O(1) Cu(1) N(2) N(3) -91.6(3)
O(1) Cu(1) N(2) C(6) 90.4(2)
N(2) Cu(1) O(1) Br(1) -115.1(19)
O(1) Cu(1) N(5) C(14) -80.2(3)
O(1) Cu(1) N(5) C(18) 95.9(2)
N(5) Cu(1) O(1) Br(1) 70.9(19)
O(1) Cu(1) N(6) N(7) 92.0(3)
O(1) Cu(1) N(6) C(19) -84.5(2)
N(6) Cu(1) O(1) Br(1) 150.4(19)
N(1) Cu(1) N(2) N(3) 178.8(2)
N(1) Cu(1) N(2) C(6) 0.8(2)
N(2) Cu(1) N(1) C(1) 177.7(3)
N(2) Cu(1) N(1) C(5) -1.0(2)
N(1) Cu(1) N(5) C(14) 12.2(3)
N(1) Cu(1) N(5) C(18) -171.6(2)
N(5) Cu(1) N(1) C(1) -17.2(3)
N(5) Cu(1) N(1) C(5) 164.1(2)
N(1) Cu(1) N(6) N(7) -63.6(5)
N(1) Cu(1) N(6) C(19) 119.9(4)
N(6) Cu(1) N(1) C(1) -128.9(4)
N(6) Cu(1) N(1) C(5) 52.4(5)
N(2) Cu(1) N(5) C(14) 122.1(4)
N(2) Cu(1) N(5) C(18) -61.7(4)
N(5) Cu(1) N(2) N(3) 65.5(4)
N(5) Cu(1) N(2) C(6) -112.6(3)
N(2) Cu(1) N(6) N(7) -11.5(2)
N(2) Cu(1) N(6) C(19) 172.1(2)
N(6) Cu(1) N(2) N(3) 10.5(2)
N(6) Cu(1) N(2) C(6) -167.6(2)
N(5) Cu(1) N(6) N(7) -178.5(2)
N(5) Cu(1) N(6) C(19) 5.0(2)
N(6) Cu(1) N(5) C(14) 178.5(3)
N(6) Cu(1) N(5) C(18) -5.3(2)
Br(2) Cu(2) N(3) N(2) 90.9(2)
Br(2) Cu(2) N(3) C(8) -90.3(2)
Br(2) Cu(2) N(4) C(9) 100.9(2)
Br(2) Cu(2) N(4) C(13) -74.5(2)
Br(2) Cu(2) N(7) N(6) -94.3(2)
Br(2) Cu(2) N(7) C(21) 84.4(2)
Br(2) Cu(2) N(8) C(22) -90.1(2)
Br(2) Cu(2) N(8) C(26) 79.3(2)
N(3) Cu(2) N(4) C(9) -1.9(2)
N(3) Cu(2) N(4) C(13) -177.3(3)
N(4) Cu(2) N(3) N(2) -178.5(2)
N(4) Cu(2) N(3) C(8) 0.3(2)
N(3) Cu(2) N(7) N(6) 9.3(2)
N(3) Cu(2) N(7) C(21) -172.0(2)
N(7) Cu(2) N(3) N(2) -10.3(2)
N(7) Cu(2) N(3) C(8) 168.4(2)
N(3) Cu(2) N(8) C(22) 67.7(4)
N(3) Cu(2) N(8) C(26) -122.8(4)
N(8) Cu(2) N(3) N(2) -66.3(5)
N(8) Cu(2) N(3) C(8) 112.5(3)
N(4) Cu(2) N(7) N(6) 61.4(6)
N(4) Cu(2) N(7) C(21) -119.9(4)
N(7) Cu(2) N(4) C(9) -55.2(5)
N(7) Cu(2) N(4) C(13) 129.3(4)
N(4) Cu(2) N(8) C(22) 176.1(2)
N(4) Cu(2) N(8) C(26) -14.5(3)
N(8) Cu(2) N(4) C(9) -165.4(2)
N(8) Cu(2) N(4) C(13) 19.2(3)
N(7) Cu(2) N(8) C(22) 10.2(2)
N(7) Cu(2) N(8) C(26) 179.6(3)
N(8) Cu(2) N(7) N(6) 174.9(2)
N(8) Cu(2) N(7) C(21) -6.4(2)
Cu(1) N(1) C(1) C(2) 179.6(2)
Cu(1) N(1) C(5) C(4) -179.1(2)
Cu(1) N(1) C(5) C(6) 1.1(3)
C(1) N(1) C(5) C(4) 2.1(4)
C(1) N(1) C(5) C(6) -177.8(2)
C(5) N(1) C(1) C(2) -1.8(5)
Cu(1) N(2) N(3) Cu(2) 0.3(4)
Cu(1) N(2) N(3) C(8) -178.6(2)
Cu(1) N(2) C(6) C(5) -0.5(3)
Cu(1) N(2) C(6) C(7) 178.7(2)
N(3) N(2) C(6) C(5) -179.0(2)
N(3) N(2) C(6) C(7) 0.2(3)
C(6) N(2) N(3) Cu(2) 178.4(2)
C(6) N(2) N(3) C(8) -0.4(3)
Cu(2) N(3) C(8) C(7) -178.6(2)
Cu(2) N(3) C(8) C(9) 1.3(3)
N(2) N(3) C(8) C(7) 0.5(3)
N(2) N(3) C(8) C(9) -179.6(2)
Cu(2) N(4) C(9) C(8) 3.0(3)
Cu(2) N(4) C(9) C(10) -175.8(2)
Cu(2) N(4) C(13) C(12) 176.4(2)
C(9) N(4) C(13) C(12) 1.1(5)
C(13) N(4) C(9) C(8) 179.1(2)
C(13) N(4) C(9) C(10) 0.3(4)
Cu(1) N(5) C(14) C(15) 175.2(2)
Cu(1) N(5) C(18) C(17) -175.8(2)
Cu(1) N(5) C(18) C(19) 4.9(3)
C(14) N(5) C(18) C(17) 0.9(4)
C(14) N(5) C(18) C(19) -178.5(2)
C(18) N(5) C(14) C(15) -0.8(5)
Cu(1) N(6) N(7) Cu(2) 1.8(4)
Cu(1) N(6) N(7) C(21) -177.0(2)
Cu(1) N(6) C(19) C(18) -3.8(3)
Cu(1) N(6) C(19) C(20) 177.7(2)
N(7) N(6) C(19) C(18) 178.9(2)
N(7) N(6) C(19) C(20) 0.3(3)
C(19) N(6) N(7) Cu(2) 178.5(2)
C(19) N(6) N(7) C(21) -0.3(3)
Cu(2) N(7) C(21) C(20) -178.9(2)
Cu(2) N(7) C(21) C(22) 1.7(3)
N(6) N(7) C(21) C(20) 0.1(3)
N(6) N(7) C(21) C(22) -179.3(2)
Cu(2) N(8) C(22) C(21) -12.2(3)
Cu(2) N(8) C(22) C(23) 167.5(2)
Cu(2) N(8) C(26) C(25) -166.8(2)
C(22) N(8) C(26) C(25) 2.2(5)
C(26) N(8) C(22) C(21) 177.0(2)
C(26) N(8) C(22) C(23) -3.3(4)
N(1) C(1) C(2) C(3) -0.1(4)
C(1) C(2) C(3) C(4) 1.7(5)
C(2) C(3) C(4) C(5) -1.4(5)
C(3) C(4) C(5) N(1) -0.6(5)
C(3) C(4) C(5) C(6) 179.3(3)
N(1) C(5) C(6) N(2) -0.5(4)
N(1) C(5) C(6) C(7) -179.3(3)
C(4) C(5) C(6) N(2) 179.7(3)
C(4) C(5) C(6) C(7) 0.8(6)
N(2) C(6) C(7) C(8) 0.1(2)
C(5) C(6) C(7) C(8) 179.0(3)
C(6) C(7) C(8) N(3) -0.3(3)
C(6) C(7) C(8) C(9) 179.8(3)
N(3) C(8) C(9) N(4) -2.9(4)
N(3) C(8) C(9) C(10) 175.9(3)
C(7) C(8) C(9) N(4) 177.0(3)
C(7) C(8) C(9) C(10) -4.2(5)
N(4) C(9) C(10) C(11) -1.6(5)
C(8) C(9) C(10) C(11) 179.7(3)
C(9) C(10) C(11) C(12) 1.6(5)
C(10) C(11) C(12) C(13) -0.4(5)
C(11) C(12) C(13) N(4) -1.0(5)
N(5) C(14) C(15) C(16) 0.4(5)
C(14) C(15) C(16) C(17) 0.1(4)
C(15) C(16) C(17) C(18) -0.1(3)
C(16) C(17) C(18) N(5) -0.4(4)
C(16) C(17) C(18) C(19) 178.9(3)
N(5) C(18) C(19) N(6) -1.0(3)
N(5) C(18) C(19) C(20) 177.0(3)
C(17) C(18) C(19) N(6) 179.7(2)
C(17) C(18) C(19) C(20) -2.3(5)
N(6) C(19) C(20) C(21) -0.3(3)
C(18) C(19) C(20) C(21) -178.3(3)
C(19) C(20) C(21) N(7) 0.1(3)
C(19) C(20) C(21) C(22) 179.3(3)
N(7) C(21) C(22) N(8) 7.4(4)
N(7) C(21) C(22) C(23) -172.2(3)
C(20) C(21) C(22) N(8) -171.7(3)
C(20) C(21) C(22) C(23) 8.6(5)
N(8) C(22) C(23) C(24) 1.9(5)
C(21) C(22) C(23) C(24) -178.5(3)
C(22) C(23) C(24) C(25) 0.8(5)
C(23) C(24) C(25) C(26) -1.9(5)
C(24) C(25) C(26) N(8) 0.4(5)
